data_4134140
loop_
_publ_author_name
'de Gombert, Antoine'
'McKay, Alasdair I.'
'Davis, Christopher J.'
'Wheelhouse, Katherine M.'
'Willis, Michael C.'

_publ_section_title
;
 Mechanistic Studies of the Palladium-Catalyzed Desulfinative
 Cross-Coupling of Aryl Bromides and (Hetero)Aryl Sulfinate Salts.
;
_journal_issue 7
_journal_name_full 'Journal of the American Chemical Society'
_journal_page_first 3564
_journal_page_last 3576
_journal_paper_doi 10.1021/jacs.9b13260
_journal_volume 142
_journal_year 2020
_chemical_formula_moiety 'C28 H41 N2 O4 P Pd S2, C H2 Cl2'
_chemical_formula_sum 'C29 H43 Cl2 N2 O4 P Pd S2'
_chemical_formula_weight 756.04
_chemical_name_common Pd(PCy3)(SO2C5H3N)2
_space_group_crystal_system monoclinic
_space_group_IT_number 14
_space_group_name_Hall '-P 2ybc'
_space_group_name_H-M_alt 'P 1 21/c 1'
_atom_sites_solution_hydrogens geom
_atom_sites_solution_primary dual
_audit_creation_date 2019-11-08
_audit_creation_method
;
Olex2 1.2
(compiled 2018.05.29 svn.r3508 for OlexSys, GUI svn.r5506)
;
_cell_angle_alpha 90
_cell_angle_beta 97.295(2)
_cell_angle_gamma 90
_cell_formula_units_Z 4
_cell_length_a 10.0029(2)
_cell_length_b 29.0336(8)
_cell_length_c 11.5546(3)
_cell_measurement_reflns_used 20710
_cell_measurement_temperature 169.98(10)
_cell_measurement_theta_max 30.4820
_cell_measurement_theta_min 1.9060
_cell_volume 3328.53(14)
_computing_cell_refinement 'CrysAlisPro 1.171.40.12b (Rigaku OD, 2018)'
_computing_data_collection 'CrysAlisPro 1.171.40.12b (Rigaku OD, 2018)'
_computing_data_reduction 'CrysAlisPro 1.171.40.12b (Rigaku OD, 2018)'
_computing_molecular_graphics 'Olex2 (Dolomanov et al., 2009)'
_computing_publication_material 'Olex2 (Dolomanov et al., 2009)'
_computing_structure_refinement 'ShelXL (Sheldrick, 2015)'
_computing_structure_solution 'ShelXT (Sheldrick, 2015)'
_diffrn_ambient_environment N~2~
_diffrn_ambient_temperature 169.98(10)
_diffrn_detector 'CCD plate'
_diffrn_measured_fraction_theta_full 0.996
_diffrn_measured_fraction_theta_max 0.993
_diffrn_measurement_details
;
List of Runs (angles in degrees, time in seconds):

  # Type    Start    End  Width  t~exp~   \w     \q     \k     \f   Frames
--------------------------------------------------------------------------
  1  \w    -73.00 -47.00   0.50    7.44    --   20.00  54.00 150.00   52
  2  \w    -15.00  32.00   0.50    7.44    --   20.00  54.00 150.00   94
  3  \w     63.00  89.00   0.50    7.44    --   20.00  54.00 150.00   52
  4  \w    -68.00  57.00   0.50    7.44    --   20.00  54.00  30.00  250
  5  \w    -72.00  11.00   0.50    7.44    --   20.00  54.00  90.00  166
  6  \w     74.00 100.00   0.50    7.44    --   20.00  54.00  90.00   52
  7  \w    -74.00  89.00   0.50    7.44    --   20.00  54.00 -30.00  326
  8  \w    -72.00 -47.00   0.50    7.44    --   20.00  54.00-180.00   50
  9  \w    -26.00   1.00   0.50    7.44    --   20.00  54.00-180.00   54
 10  \w     55.00 107.00   0.50    7.44    --   20.00  54.00-180.00  104
 11  \w    -74.00  22.00   0.50    7.44    --   20.00  54.00-120.00  192
 12  \w     44.00  70.00   0.50    7.44    --   20.00  54.00-120.00   52
 13  \w    -65.00  71.00   0.50    7.44    --   20.00  54.00  60.00  272
 14  \w    -73.00 -46.00   0.50    7.44    --   20.00  54.00 -60.00   54
 15  \w     54.00  82.00   0.50    7.44    --   20.00  54.00 -60.00   56
 16  \w    -74.00 -49.00   0.50    7.44    --   20.00  54.00-150.00   50
 17  \w     31.00  56.00   0.50    7.44    --   20.00  54.00-150.00   50
 18  \w    -63.00 -37.00   0.50    7.44    --   20.00  54.00   0.00   52
 19  \w     16.00  42.00   0.50    7.44    --   20.00  54.00   0.00   52
 20  \w    -66.00  56.00   0.50    7.44    --   20.00  54.00 120.00  244
 21  \w     22.00  49.00   0.50    7.44    --   20.00  54.00 -90.00   54
;
_diffrn_measurement_device 'two-circle diffractometer'
_diffrn_measurement_device_type 'XtaLAB Mini II'
_diffrn_measurement_method '\w scans'
_diffrn_orient_matrix_type 'CrysAlisPro convention (1999,Acta A55,543-557)'
_diffrn_orient_matrix_UB_11 0.0297990000
_diffrn_orient_matrix_UB_12 -0.0012688000
_diffrn_orient_matrix_UB_13 0.0589720000
_diffrn_orient_matrix_UB_21 -0.0040907000
_diffrn_orient_matrix_UB_22 -0.0243851000
_diffrn_orient_matrix_UB_23 -0.0023626000
_diffrn_orient_matrix_UB_31 0.0648364000
_diffrn_orient_matrix_UB_32 -0.0009182000
_diffrn_orient_matrix_UB_33 -0.0186143000
_diffrn_radiation_monochromator graphite
_diffrn_radiation_probe x-ray
_diffrn_radiation_type MoK\a
_diffrn_radiation_wavelength 0.71073
_diffrn_reflns_av_R_equivalents 0.0392
_diffrn_reflns_av_unetI/netI 0.0245
_diffrn_reflns_Laue_measured_fraction_full 0.996
_diffrn_reflns_Laue_measured_fraction_max 0.993
_diffrn_reflns_limit_h_max 12
_diffrn_reflns_limit_h_min -12
_diffrn_reflns_limit_k_max 37
_diffrn_reflns_limit_k_min -37
_diffrn_reflns_limit_l_max 14
_diffrn_reflns_limit_l_min -14
_diffrn_reflns_number 57892
_diffrn_reflns_point_group_measured_fraction_full 0.996
_diffrn_reflns_point_group_measured_fraction_max 0.993
_diffrn_reflns_theta_full 25.242
_diffrn_reflns_theta_max 27.103
_diffrn_reflns_theta_min 1.910
_diffrn_source 'fine-focus sealed X-ray tube'
_diffrn_source_type 'Rigaku (Mo) X-ray Source'
_exptl_absorpt_coefficient_mu 0.928
_exptl_absorpt_correction_T_max 1.00000
_exptl_absorpt_correction_T_min 0.82074
_exptl_absorpt_correction_type multi-scan
_exptl_absorpt_process_details
;
CrysAlisPro 1.171.40.12b (Rigaku Oxford Diffraction, 2018)
Empirical absorption correction using spherical harmonics,
 implemented in SCALE3 ABSPACK scaling algorithm.
;
_exptl_crystal_colour colourless
_exptl_crystal_colour_primary colourless
_exptl_crystal_density_diffrn 1.509
_exptl_crystal_description plate
_exptl_crystal_F_000 1560
_exptl_crystal_size_max 0.4
_exptl_crystal_size_mid 0.3
_exptl_crystal_size_min 0.02
_refine_diff_density_max 0.368
_refine_diff_density_min -0.423
_refine_diff_density_rms 0.062
_refine_ls_extinction_method none
_refine_ls_goodness_of_fit_ref 1.019
_refine_ls_hydrogen_treatment constr
_refine_ls_matrix_type full
_refine_ls_number_parameters 398
_refine_ls_number_reflns 7301
_refine_ls_number_restraints 44
_refine_ls_restrained_S_all 1.019
_refine_ls_R_factor_all 0.0326
_refine_ls_R_factor_gt 0.0252
_refine_ls_shift/su_max 0.005
_refine_ls_shift/su_mean 0.000
_refine_ls_structure_factor_coef Fsqd
_refine_ls_weighting_details 'w=1/[\s^2^(Fo^2^)+(0.0187P)^2^+2.8918P] where P=(Fo^2^+2Fc^2^)/3'
_refine_ls_weighting_scheme calc
_refine_ls_wR_factor_gt 0.0535
_refine_ls_wR_factor_ref 0.0559
_reflns_Friedel_coverage 0.000
_reflns_number_gt 6341
_reflns_number_total 7301
_reflns_threshold_expression 'I > 2\s(I)'
_cod_data_source_file ja9b13260_si_001.cif
_cod_data_source_block 10
_cod_depositor_comments 'Adding full bibliography for 4134138--4134148.cif.'
_cod_database_code 4134140
_shelx_shelxl_version_number 2018/3
_chemical_oxdiff_formula 'Pd1 S1 O4 P1 N1 C25 H40'
_shelx_space_group_comment
;
The symmetry employed for this shelxl refinement is uniquely defined
by the following loop, which should always be used as a source of
symmetry information in preference to the above space-group names.
They are only intended as comments.
;
_shelx_estimated_absorpt_t_max 0.982
_shelx_estimated_absorpt_t_min 0.708
_reflns_odcompleteness_completeness 99.33
_reflns_odcompleteness_iscentric 1
_reflns_odcompleteness_theta 26.32
_olex2_refinement_description
;
1. Fixed Uiso
 At 1.2 times of:
  All C(H) groups, All C(H,H) groups
2. Restrained distances
 Cl2-C29 = Cl1-C29
 1.771 with sigma of 0.01
 Cl2-Cl1
 2.916 with sigma of 0.03
 Cl1A-C29A = Cl2A-C29A
 1.771 with sigma of 0.01
 Cl1A-Cl2A
 2.916 with sigma of 0.03
3. Uiso/Uaniso restraints and constraints
Cl2 \\sim Cl1 \\sim C29: within 2A with sigma of 0.04 and sigma for terminal
atoms of 0.08
Cl1A \\sim Cl2A \\sim C29A: within 2A with sigma of 0.04 and sigma for terminal
atoms of 0.08
4. Rigid body (RIGU) restrains
 Cl2, Cl1, C29
 with sigma for 1-2 distances of 0.004 and sigma for 1-3 distances of 0.004
 Cl1A, Cl2A, C29A
 with sigma for 1-2 distances of 0.004 and sigma for 1-3 distances of 0.004
5. Others
 Sof(Cl1A)=Sof(Cl2A)=Sof(C29A)=Sof(H29C)=Sof(H29D)=1-FVAR(1)
 Sof(Cl2)=Sof(Cl1)=Sof(C29)=Sof(H29A)=Sof(H29B)=FVAR(1)
6.a Ternary CH refined with riding coordinates:
 C7(H7), C13(H13), C1(H1)
6.b Secondary CH2 refined with riding coordinates:
 C12(H12A,H12B), C8(H8A,H8B), C9(H9A,H9B), C11(H11A,H11B), C3(H3A,H3B),
 C10(H10A,H10B), C17(H17A,H17B), C14(H14A,H14B), C2(H2A,H2B), C6(H6A,H6B),
 C4(H4A,H4B), C18(H18A,H18B), C16(H16A,H16B), C15(H15A,H15B), C5(H5A,H5B),
 C29(H29A,H29B), C29A(H29C,H29D)
6.c Aromatic/amide H refined with riding coordinates:
 C23(H23), C22(H22), C20(H20), C21(H21), C25(H25), C28(H28), C26(H26), C27(H27)
;
_olex2_submission_special_instructions 'No special instructions were received'
_oxdiff_exptl_absorpt_empirical_details
;
Empirical correction (ABSPACK) includes:
- Absorption correction using spherical harmonics
- Frame scaling
;
_oxdiff_exptl_absorpt_empirical_full_max 1.227
_oxdiff_exptl_absorpt_empirical_full_min 0.887

loop_
_space_group_symop_operation_xyz
'x, y, z'
'-x, y+1/2, -z+1/2'
'-x, -y, -z'
'x, -y-1/2, z-1/2'

loop_
_atom_site_label
_atom_site_type_symbol
_atom_site_fract_x
_atom_site_fract_y
_atom_site_fract_z
_atom_site_U_iso_or_equiv
_atom_site_adp_type
_atom_site_occupancy
_atom_site_site_symmetry_order
_atom_site_calc_flag
_atom_site_refinement_flags_posn
_atom_site_refinement_flags_adp
_atom_site_refinement_flags_occupancy
_atom_site_disorder_assembly
_atom_site_disorder_group
Pd1 Pd 0.32586(2) 0.63890(2) 0.51676(2) 0.01547(4) Uani 1 1 d . . . . .
S2 S 0.16293(4) 0.64558(2) 0.36689(4) 0.01813(10) Uani 1 1 d . . . . .
P1 P 0.19266(5) 0.64637(2) 0.66194(4) 0.01578(10) Uani 1 1 d . . . . .
S1 S 0.57411(5) 0.58661(2) 0.59437(4) 0.02533(11) Uani 1 1 d . . . . .
O1 O 0.49104(13) 0.62538(5) 0.64300(11) 0.0252(3) Uani 1 1 d . . . . .
O4 O 0.17613(14) 0.68849(5) 0.30252(12) 0.0263(3) Uani 1 1 d . . . . .
O3 O 0.02546(13) 0.63343(5) 0.38407(12) 0.0294(3) Uani 1 1 d . . . . .
N1 N 0.48364(15) 0.63673(5) 0.40651(13) 0.0173(3) Uani 1 1 d . . . . .
O2 O 0.71201(15) 0.58622(6) 0.65760(13) 0.0383(4) Uani 1 1 d . . . . .
N2 N 0.26620(19) 0.56352(6) 0.32890(17) 0.0329(4) Uani 1 1 d . . . . .
C7 C 0.30342(18) 0.67111(6) 0.78688(15) 0.0179(4) Uani 1 1 d . . . . .
H7 H 0.367892 0.646644 0.812676 0.021 Uiso 1 1 calc R . . . .
C19 C 0.59428(19) 0.61433(7) 0.45592(16) 0.0202(4) Uani 1 1 d . . . . .
C12 C 0.3902(2) 0.71214(7) 0.75616(17) 0.0223(4) Uani 1 1 d . . . . .
H12A H 0.432807 0.704906 0.687475 0.027 Uiso 1 1 calc R . . . .
H12B H 0.333850 0.739090 0.739192 0.027 Uiso 1 1 calc R . . . .
C8 C 0.2350(2) 0.68315(7) 0.89473(16) 0.0219(4) Uani 1 1 d . . . . .
H8A H 0.177249 0.709794 0.878186 0.026 Uiso 1 1 calc R . . . .
H8B H 0.179525 0.657545 0.913865 0.026 Uiso 1 1 calc R . . . .
C9 C 0.3422(2) 0.69355(7) 0.99830(16) 0.0255(4) Uani 1 1 d . . . . .
H9A H 0.298383 0.702121 1.065361 0.031 Uiso 1 1 calc R . . . .
H9B H 0.395272 0.666067 1.018369 0.031 Uiso 1 1 calc R . . . .
C23 C 0.48927(19) 0.65776(7) 0.30395(16) 0.0217(4) Uani 1 1 d . . . . .
H23 H 0.413912 0.673593 0.269074 0.026 Uiso 1 1 calc R . . . .
C24 C 0.21383(19) 0.60050(7) 0.27342(17) 0.0219(4) Uani 1 1 d . . . . .
C13 C 0.03873(18) 0.68067(6) 0.62481(16) 0.0184(4) Uani 1 1 d . . . . .
H13 H -0.009302 0.666121 0.555072 0.022 Uiso 1 1 calc R . . . .
C11 C 0.4979(2) 0.72205(7) 0.85934(18) 0.0252(4) Uani 1 1 d . . . . .
H11A H 0.557039 0.695587 0.872854 0.030 Uiso 1 1 calc R . . . .
H11B H 0.551943 0.748127 0.840721 0.030 Uiso 1 1 calc R . . . .
C3 C -0.0100(2) 0.52073(7) 0.6651(2) 0.0331(5) Uani 1 1 d . . . . .
H3A H -0.054413 0.525307 0.734120 0.040 Uiso 1 1 calc R . . . .
H3B H -0.074589 0.506876 0.605413 0.040 Uiso 1 1 calc R . . . .
C22 C 0.6038(2) 0.65657(8) 0.24857(18) 0.0274(4) Uani 1 1 d . . . . .
H22 H 0.604599 0.671258 0.177128 0.033 Uiso 1 1 calc R . . . .
C1 C 0.14041(19) 0.58959(6) 0.71203(16) 0.0200(4) Uani 1 1 d . . . . .
H1 H 0.099043 0.594367 0.783560 0.024 Uiso 1 1 calc R . . . .
C20 C 0.7118(2) 0.61169(8) 0.40582(18) 0.0265(4) Uani 1 1 d . . . . .
H20 H 0.785893 0.595651 0.442320 0.032 Uiso 1 1 calc R . . . .
C10 C 0.4351(2) 0.73251(7) 0.96975(18) 0.0269(4) Uani 1 1 d . . . . .
H10A H 0.384017 0.760932 0.959309 0.032 Uiso 1 1 calc R . . . .
H10B H 0.505865 0.736743 1.034446 0.032 Uiso 1 1 calc R . . . .
C17 C -0.1899(2) 0.70748(8) 0.6628(2) 0.0339(5) Uani 1 1 d . . . . .
H17A H -0.234031 0.690303 0.596653 0.041 Uiso 1 1 calc R . . . .
H17B H -0.251722 0.709363 0.720857 0.041 Uiso 1 1 calc R . . . .
C14 C 0.0722(2) 0.72976(7) 0.58696(18) 0.0239(4) Uani 1 1 d . . . . .
H14A H 0.116135 0.746631 0.653660 0.029 Uiso 1 1 calc R . . . .
H14B H 0.133957 0.728204 0.528753 0.029 Uiso 1 1 calc R . . . .
C2 C 0.0347(2) 0.56738(7) 0.62182(18) 0.0260(4) Uani 1 1 d . . . . .
H2A H 0.072222 0.563186 0.549129 0.031 Uiso 1 1 calc R . . . .
H2B H -0.042734 0.587594 0.606897 0.031 Uiso 1 1 calc R . . . .
C21 C 0.7172(2) 0.63351(8) 0.29957(18) 0.0311(5) Uani 1 1 d . . . . .
H21 H 0.795181 0.632638 0.263568 0.037 Uiso 1 1 calc R . . . .
C6 C 0.2603(2) 0.55682(7) 0.7411(2) 0.0302(5) Uani 1 1 d . . . . .
H6A H 0.305106 0.552425 0.672220 0.036 Uiso 1 1 calc R . . . .
H6B H 0.324587 0.570494 0.801279 0.036 Uiso 1 1 calc R . . . .
C25 C 0.1983(3) 0.60660(9) 0.15444(19) 0.0364(5) Uani 1 1 d . . . . .
H25 H 0.159470 0.633212 0.120237 0.044 Uiso 1 1 calc R . . . .
C4 C 0.1085(2) 0.48842(7) 0.6939(2) 0.0363(5) Uani 1 1 d . . . . .
H4A H 0.147847 0.481469 0.623371 0.044 Uiso 1 1 calc R . . . .
H4B H 0.077563 0.459770 0.724513 0.044 Uiso 1 1 calc R . . . .
C18 C -0.0626(2) 0.68188(8) 0.71435(18) 0.0279(5) Uani 1 1 d . . . . .
H18A H -0.085404 0.650701 0.734724 0.033 Uiso 1 1 calc R . . . .
H18B H -0.022481 0.697315 0.784783 0.033 Uiso 1 1 calc R . . . .
C16 C -0.1581(2) 0.75593(8) 0.6233(2) 0.0374(6) Uani 1 1 d . . . . .
H16A H -0.240407 0.770485 0.587512 0.045 Uiso 1 1 calc R . . . .
H16B H -0.122700 0.774123 0.690718 0.045 Uiso 1 1 calc R . . . .
C15 C -0.0558(2) 0.75501(8) 0.5365(2) 0.0340(5) Uani 1 1 d . . . . .
H15A H -0.033504 0.786314 0.516719 0.041 Uiso 1 1 calc R . . . .
H15B H -0.094967 0.739743 0.465468 0.041 Uiso 1 1 calc R . . . .
C5 C 0.2147(3) 0.51003(8) 0.7833(2) 0.0388(6) Uani 1 1 d . . . . .
H5A H 0.291806 0.489594 0.797202 0.047 Uiso 1 1 calc R . . . .
H5B H 0.178041 0.514011 0.856448 0.047 Uiso 1 1 calc R . . . .
C28 C 0.3084(3) 0.53023(8) 0.2606(3) 0.0488(7) Uani 1 1 d . . . . .
H28 H 0.346050 0.503660 0.296041 0.059 Uiso 1 1 calc R . . . .
C26 C 0.2425(3) 0.57173(10) 0.0879(2) 0.0578(8) Uani 1 1 d . . . . .
H26 H 0.233830 0.574351 0.007123 0.069 Uiso 1 1 calc R . . . .
C27 C 0.2984(3) 0.53372(10) 0.1411(3) 0.0585(8) Uani 1 1 d . . . . .
H27 H 0.329963 0.510115 0.097391 0.070 Uiso 1 1 calc R . . . .
Cl2 Cl 0.89100(12) 0.59067(10) 0.99867(16) 0.0907(8) Uani 0.810(6) 1 d D U P A 1
Cl1 Cl 0.6010(3) 0.58571(15) 0.9819(3) 0.0583(7) Uani 0.810(6) 1 d D U P A 1
C29 C 0.7401(4) 0.60969(18) 0.9250(4) 0.0570(12) Uani 0.810(6) 1 d D U P A 1
H29A H 0.735931 0.601534 0.843181 0.068 Uiso 0.810(6) 1 calc R . P A 1
H29B H 0.735990 0.642992 0.930248 0.068 Uiso 0.810(6) 1 calc R . P A 1
Cl1A Cl 0.5805(13) 0.5793(6) 0.9769(15) 0.056(3) Uani 0.190(6) 1 d D U P A 2
Cl2A Cl 0.8387(11) 0.6251(4) 1.0001(6) 0.103(5) Uani 0.190(6) 1 d D U P A 2
C29A C 0.7326(17) 0.5866(7) 0.9160(17) 0.068(7) Uani 0.190(6) 1 d D U P A 2
H29C H 0.777399 0.557119 0.912691 0.081 Uiso 0.190(6) 1 calc R . P A 2
H29D H 0.712967 0.598300 0.836976 0.081 Uiso 0.190(6) 1 calc R . P A 2

loop_
_atom_site_aniso_label
_atom_site_aniso_U_11
_atom_site_aniso_U_22
_atom_site_aniso_U_33
_atom_site_aniso_U_23
_atom_site_aniso_U_13
_atom_site_aniso_U_12
Pd1 0.01306(7) 0.01982(7) 0.01364(7) 0.00043(5) 0.00212(5) 0.00214(5)
S2 0.0146(2) 0.0243(2) 0.0152(2) 0.00007(17) 0.00075(17) 0.00123(17)
P1 0.0155(2) 0.0178(2) 0.0145(2) -0.00010(17) 0.00376(17) 0.00058(17)
S1 0.0228(2) 0.0294(3) 0.0239(3) 0.0057(2) 0.0035(2) 0.0072(2)
O1 0.0194(7) 0.0377(8) 0.0175(7) 0.0015(6) -0.0010(5) 0.0067(6)
O4 0.0295(8) 0.0231(7) 0.0251(7) 0.0051(6) -0.0007(6) 0.0044(6)
O3 0.0155(7) 0.0505(10) 0.0224(7) -0.0043(7) 0.0029(6) -0.0040(6)
N1 0.0154(7) 0.0179(8) 0.0191(8) -0.0016(6) 0.0038(6) 0.0003(6)
O2 0.0236(8) 0.0596(11) 0.0311(8) 0.0128(8) 0.0010(7) 0.0162(7)
N2 0.0384(11) 0.0232(9) 0.0378(11) 0.0016(8) 0.0081(9) -0.0013(8)
C7 0.0191(9) 0.0194(9) 0.0151(9) -0.0008(7) 0.0019(7) 0.0010(7)
C19 0.0180(9) 0.0229(10) 0.0192(9) -0.0024(7) 0.0009(7) 0.0019(7)
C12 0.0235(10) 0.0215(10) 0.0221(10) -0.0009(8) 0.0033(8) -0.0036(8)
C8 0.0242(10) 0.0259(10) 0.0161(9) -0.0022(8) 0.0046(8) 0.0005(8)
C9 0.0299(11) 0.0300(11) 0.0160(10) -0.0028(8) 0.0004(8) 0.0036(8)
C23 0.0197(9) 0.0254(10) 0.0198(10) 0.0022(8) 0.0021(8) 0.0008(8)
C24 0.0198(9) 0.0227(10) 0.0238(10) -0.0047(8) 0.0047(8) -0.0074(7)
C13 0.0160(9) 0.0213(10) 0.0184(9) -0.0009(7) 0.0047(7) 0.0019(7)
C11 0.0214(10) 0.0233(10) 0.0305(11) -0.0025(8) 0.0018(8) -0.0012(8)
C3 0.0347(12) 0.0267(11) 0.0369(12) -0.0001(9) 0.0011(10) -0.0100(9)
C22 0.0239(10) 0.0380(12) 0.0211(10) 0.0033(9) 0.0060(8) -0.0015(9)
C1 0.0230(10) 0.0201(10) 0.0173(9) 0.0013(7) 0.0044(8) -0.0020(7)
C20 0.0166(9) 0.0381(12) 0.0246(10) -0.0033(9) 0.0017(8) 0.0066(8)
C10 0.0267(11) 0.0274(11) 0.0245(10) -0.0078(8) -0.0051(8) 0.0028(8)
C17 0.0192(10) 0.0447(14) 0.0397(13) -0.0008(10) 0.0102(9) 0.0058(9)
C14 0.0215(10) 0.0215(10) 0.0293(11) 0.0007(8) 0.0061(8) 0.0036(8)
C2 0.0249(10) 0.0232(10) 0.0289(11) 0.0014(8) -0.0002(9) -0.0038(8)
C21 0.0179(10) 0.0509(14) 0.0254(11) -0.0019(10) 0.0070(8) 0.0002(9)
C6 0.0271(11) 0.0222(11) 0.0390(13) 0.0054(9) -0.0041(9) -0.0002(8)
C25 0.0473(14) 0.0399(13) 0.0223(11) -0.0042(10) 0.0052(10) -0.0028(11)
C4 0.0484(14) 0.0192(11) 0.0408(13) 0.0012(9) 0.0039(11) -0.0057(10)
C18 0.0237(10) 0.0358(12) 0.0263(11) 0.0019(9) 0.0109(9) 0.0046(9)
C16 0.0265(11) 0.0377(13) 0.0484(15) -0.0025(11) 0.0066(10) 0.0146(10)
C15 0.0307(12) 0.0290(12) 0.0425(13) 0.0071(10) 0.0052(10) 0.0091(9)
C5 0.0452(14) 0.0231(11) 0.0451(14) 0.0104(10) -0.0060(11) 0.0001(10)
C28 0.0587(17) 0.0221(12) 0.0677(19) -0.0019(12) 0.0169(14) 0.0043(11)
C26 0.089(2) 0.0546(18) 0.0323(14) -0.0174(13) 0.0185(15) -0.0045(16)
C27 0.081(2) 0.0415(16) 0.0589(19) -0.0227(14) 0.0328(17) -0.0044(15)
Cl2 0.0516(7) 0.1260(18) 0.0901(10) 0.0357(10) -0.0081(6) 0.0041(8)
Cl1 0.0538(14) 0.0661(14) 0.0559(11) -0.0065(9) 0.0103(11) 0.0133(10)
C29 0.062(3) 0.065(3) 0.043(2) 0.012(2) 0.003(2) 0.011(2)
Cl1A 0.029(3) 0.051(4) 0.081(5) -0.021(3) -0.017(3) 0.017(3)
Cl2A 0.115(7) 0.140(9) 0.059(4) -0.038(4) 0.032(4) -0.082(7)
C29A 0.109(15) 0.052(12) 0.045(10) -0.026(10) 0.023(9) -0.022(11)

loop_
_atom_type_symbol
_atom_type_description
_atom_type_scat_dispersion_real
_atom_type_scat_dispersion_imag
_atom_type_scat_source
C C 0.0033 0.0016 'International Tables Vol C Tables 4.2.6.8 and 6.1.1.4'
H H 0.0000 0.0000 'International Tables Vol C Tables 4.2.6.8 and 6.1.1.4'
Cl Cl 0.1484 0.1585 'International Tables Vol C Tables 4.2.6.8 and 6.1.1.4'
N N 0.0061 0.0033 'International Tables Vol C Tables 4.2.6.8 and 6.1.1.4'
O O 0.0106 0.0060 'International Tables Vol C Tables 4.2.6.8 and 6.1.1.4'
P P 0.1023 0.0942 'International Tables Vol C Tables 4.2.6.8 and 6.1.1.4'
Pd Pd -0.9988 1.0072 'International Tables Vol C Tables 4.2.6.8 and 6.1.1.4'
S S 0.1246 0.1234 'International Tables Vol C Tables 4.2.6.8 and 6.1.1.4'

loop_
_geom_angle_atom_site_label_1
_geom_angle_atom_site_label_2
_geom_angle_atom_site_label_3
_geom_angle
S2 Pd1 P1 97.193(17)
O1 Pd1 S2 171.69(4)
O1 Pd1 P1 89.34(4)
O1 Pd1 N1 80.45(6)
N1 Pd1 S2 93.53(4)
N1 Pd1 P1 168.27(4)
O4 S2 Pd1 111.34(6)
O4 S2 C24 105.16(9)
O3 S2 Pd1 118.83(6)
O3 S2 O4 114.98(9)
O3 S2 C24 104.35(9)
C24 S2 Pd1 99.62(7)
C7 P1 Pd1 105.25(6)
C13 P1 Pd1 115.47(6)
C13 P1 C7 111.89(9)
C13 P1 C1 107.16(9)
C1 P1 Pd1 111.16(6)
C1 P1 C7 105.52(8)
O1 S1 C19 96.99(8)
O2 S1 O1 109.70(9)
O2 S1 C19 103.70(9)
S1 O1 Pd1 107.20(7)
C19 N1 Pd1 112.85(12)
C23 N1 Pd1 128.79(13)
C23 N1 C19 118.05(16)
C24 N2 C28 115.6(2)
C12 C7 P1 114.79(13)
C8 C7 P1 115.93(13)
C8 C7 C12 109.44(15)
N1 C19 S1 114.10(14)
N1 C19 C20 123.25(18)
C20 C19 S1 122.64(15)
C11 C12 C7 109.12(16)
C9 C8 C7 109.81(16)
C10 C9 C8 111.23(16)
N1 C23 C22 121.90(18)
N2 C24 S2 114.92(15)
N2 C24 C25 125.2(2)
C25 C24 S2 119.90(17)
C14 C13 P1 111.19(13)
C18 C13 P1 117.34(13)
C18 C13 C14 110.84(16)
C10 C11 C12 111.46(16)
C4 C3 C2 111.48(18)
C23 C22 C21 119.87(19)
C2 C1 P1 111.22(13)
C2 C1 C6 109.93(16)
C6 C1 P1 112.21(13)
C19 C20 C21 118.52(19)
C11 C10 C9 111.15(16)
C16 C17 C18 111.69(18)
C15 C14 C13 110.53(17)
C1 C2 C3 110.87(17)
C22 C21 C20 118.41(19)
C5 C6 C1 111.31(18)
C24 C25 C26 117.3(2)
C3 C4 C5 110.71(19)
C17 C18 C13 109.66(17)
C15 C16 C17 111.37(18)
C16 C15 C14 110.99(18)
C4 C5 C6 111.11(18)
N2 C28 C27 123.1(3)
C27 C26 C25 119.4(3)
C26 C27 C28 119.4(3)
Cl2 C29 Cl1 111.9(3)
Cl2A C29A Cl1A 110.3(9)

loop_
_geom_bond_atom_site_label_1
_geom_bond_atom_site_label_2
_geom_bond_distance
Pd1 S2 2.2307(5)
Pd1 P1 2.2812(5)
Pd1 O1 2.0975(13)
Pd1 N1 2.1513(15)
S2 O4 1.4654(14)
S2 O3 1.4575(14)
S2 C24 1.811(2)
P1 C7 1.8496(18)
P1 C13 1.8382(18)
P1 C1 1.8446(19)
S1 O1 1.5467(14)
S1 O2 1.4767(15)
S1 C19 1.825(2)
N1 C19 1.347(2)
N1 C23 1.340(2)
N2 C24 1.324(3)
N2 C28 1.349(3)
C7 C12 1.542(3)
C7 C8 1.536(3)
C19 C20 1.377(3)
C12 C11 1.529(3)
C8 C9 1.532(3)
C9 C10 1.526(3)
C23 C22 1.382(3)
C24 C25 1.375(3)
C13 C14 1.540(3)
C13 C18 1.538(3)
C11 C10 1.523(3)
C3 C2 1.530(3)
C3 C4 1.516(3)
C22 C21 1.383(3)
C1 C2 1.530(3)
C1 C6 1.534(3)
C20 C21 1.389(3)
C17 C18 1.529(3)
C17 C16 1.525(3)
C14 C15 1.526(3)
C6 C5 1.532(3)
C25 C26 1.377(3)
C4 C5 1.520(3)
C16 C15 1.522(3)
C28 C27 1.376(4)
C26 C27 1.350(4)
Cl2 C29 1.727(4)
Cl1 C29 1.757(4)
Cl1A C29A 1.767(10)
Cl2A C29A 1.750(9)
